data_7001240
loop_
_publ_author_name
'Niemeyer, Jochen'
'Kehr, Gerald'
'Fr\"ohlich, Roland'
'Erker, Gerhard'

_publ_section_title
;
 Selective synthesis of the 2-hydroxyferrocene-aldimine
 enantiomers---extended planar chiral analogues of the
 &#x201C;flat&#x201D; salicylaldimine ligand family
;
_journal_issue 19
_journal_name_full 'Dalton Transactions'
_journal_page_first 3716
_journal_page_last 3730
_journal_paper_doi 10.1039/b822735g
_journal_year 2009
_chemical_absolute_configuration ad
_chemical_formula_sum 'C18 H22 Fe O5'
_chemical_formula_weight 374.21
_chemical_name_systematic
;
?
;
_space_group_IT_number 19
_symmetry_cell_setting orthorhombic
_symmetry_space_group_name_Hall 'P 2ac 2ab'
_symmetry_space_group_name_H-M 'P 21 21 21'
_atom_sites_solution_hydrogens geom
_atom_sites_solution_primary direct
_atom_sites_solution_secondary difmap
_audit_creation_method SHELXL-97
_cell_angle_alpha 90.00
_cell_angle_beta 90.00
_cell_angle_gamma 90.00
_cell_formula_units_Z 4
_cell_length_a 8.5104(1)
_cell_length_b 8.8078(2)
_cell_length_c 23.3727(5)
_cell_measurement_reflns_used 3909
_cell_measurement_temperature 223(2)
_cell_measurement_theta_max 27.88
_cell_measurement_theta_min 0.41
_cell_volume 1751.97(6)
_computing_cell_refinement 'Collect (Nonius B.V., 1998)'
_computing_data_collection 'Collect (Nonius B.V., 1998)'
_computing_data_reduction 'Denzo-SMN (Otwinowski & Minor, 1997)'
_computing_molecular_graphics 'SCHAKAL (Keller, 1997)'
_computing_publication_material 'SHELXL-97 (Sheldrick, 1997)'
_computing_structure_refinement 'SHELXL-97 (Sheldrick, 1997)'
_computing_structure_solution 'SHELXS-97 (Sheldrick, 1990)'
_diffrn_ambient_temperature 223(2)
_diffrn_measured_fraction_theta_full 0.999
_diffrn_measured_fraction_theta_max 0.999
_diffrn_measurement_device_type 'Nonius KappaCCD'
_diffrn_measurement_method '\w and \f scans'
_diffrn_radiation_monochromator graphite
_diffrn_radiation_source 'rotating anode Nonius FR591'
_diffrn_radiation_type MoK\a
_diffrn_radiation_wavelength 0.71073
_diffrn_reflns_av_R_equivalents 0.0570
_diffrn_reflns_av_sigmaI/netI 0.0577
_diffrn_reflns_limit_h_max 11
_diffrn_reflns_limit_h_min -8
_diffrn_reflns_limit_k_max 10
_diffrn_reflns_limit_k_min -11
_diffrn_reflns_limit_l_max 22
_diffrn_reflns_limit_l_min -30
_diffrn_reflns_number 13367
_diffrn_reflns_theta_full 27.86
_diffrn_reflns_theta_max 27.86
_diffrn_reflns_theta_min 2.47
_exptl_absorpt_coefficient_mu 0.884
_exptl_absorpt_correction_T_max 0.9571
_exptl_absorpt_correction_T_min 0.6917
_exptl_absorpt_correction_type multi-scan
_exptl_absorpt_process_details 'SORTAV (Blessing, 1995 & 1997)'
_exptl_crystal_colour yellow
_exptl_crystal_density_diffrn 1.419
_exptl_crystal_density_method 'not measured'
_exptl_crystal_description needle
_exptl_crystal_F_000 784
_exptl_crystal_size_max 0.45
_exptl_crystal_size_mid 0.07
_exptl_crystal_size_min 0.05
_refine_diff_density_max 0.417
_refine_diff_density_min -0.244
_refine_diff_density_rms 0.053
_refine_ls_abs_structure_details 'Flack H D (1983), Acta Cryst. A39, 876-881'
_refine_ls_abs_structure_Flack -0.013(15)
_refine_ls_extinction_method none
_refine_ls_goodness_of_fit_ref 1.022
_refine_ls_hydrogen_treatment riding
_refine_ls_matrix_type full
_refine_ls_number_parameters 219
_refine_ls_number_reflns 4124
_refine_ls_number_restraints 0
_refine_ls_restrained_S_all 1.022
_refine_ls_R_factor_all 0.0573
_refine_ls_R_factor_gt 0.0373
_refine_ls_shift/su_max 0.001
_refine_ls_shift/su_mean 0.000
_refine_ls_structure_factor_coef Fsqd
_refine_ls_weighting_details 'calc w=1/[\s^2^(Fo^2^)+(0.0333P)^2^+0.1867P] where P=(Fo^2^+2Fc^2^)/3'
_refine_ls_weighting_scheme calc
_refine_ls_wR_factor_gt 0.0717
_refine_ls_wR_factor_ref 0.0778
_reflns_number_gt 3344
_reflns_number_total 4124
_reflns_threshold_expression >2sigma(I)
_cod_data_source_file b822735g.txt
_cod_data_source_block erk4262
_cod_original_sg_symbol_H-M P212121
_cod_database_code 7001240

loop_
_symmetry_equiv_pos_as_xyz
'x, y, z'
'-x+1/2, -y, z+1/2'
'-x, y+1/2, -z+1/2'
'x+1/2, -y+1/2, -z'

loop_
_atom_site_label
_atom_site_type_symbol
_atom_site_fract_x
_atom_site_fract_y
_atom_site_fract_z
_atom_site_U_iso_or_equiv
_atom_site_adp_type
_atom_site_occupancy
_atom_site_symmetry_multiplicity
_atom_site_calc_flag
_atom_site_refinement_flags
_atom_site_disorder_assembly
_atom_site_disorder_group
Fe Fe 0.06635(4) 0.96427(4) 0.935767(14) 0.02761(10) Uani 1 1 d . . .
C1 C 0.1275(3) 1.1430(3) 0.88528(13) 0.0422(7) Uani 1 1 d . . .
H1 H 0.0582 1.2024 0.8634 0.051 Uiso 1 1 calc R . .
C2 C 0.1738(3) 1.1703(3) 0.94275(14) 0.0440(7) Uani 1 1 d . . .
H2 H 0.1407 1.2518 0.9657 0.053 Uiso 1 1 calc R . .
C3 C 0.2779(3) 1.0542(4) 0.95933(13) 0.0502(8) Uani 1 1 d . . .
H3 H 0.3259 1.0442 0.9954 0.060 Uiso 1 1 calc R . .
C4 C 0.2974(3) 0.9565(4) 0.91288(14) 0.0496(8) Uani 1 1 d . . .
H4 H 0.3616 0.8697 0.9123 0.060 Uiso 1 1 calc R . .
C5 C 0.2055(3) 1.0093(3) 0.86729(12) 0.0409(7) Uani 1 1 d . . .
H5 H 0.1972 0.9638 0.8310 0.049 Uiso 1 1 calc R . .
C10 C -0.1713(2) 0.9496(3) 0.92963(10) 0.0269(5) Uani 1 1 d . . .
C11 C -0.1246(3) 0.9659(3) 0.98855(10) 0.0320(5) Uani 1 1 d . . .
H11 H -0.1559 1.0442 1.0134 0.038 Uiso 1 1 calc R . .
C12 C -0.0236(3) 0.8438(3) 1.00247(11) 0.0355(6) Uani 1 1 d . . .
H12 H 0.0248 0.8281 1.0381 0.043 Uiso 1 1 calc R . .
C13 C -0.0074(3) 0.7489(3) 0.95393(11) 0.0339(6) Uani 1 1 d . . .
H13 H 0.0526 0.6596 0.9515 0.041 Uiso 1 1 calc R . .
C14 C -0.0987(3) 0.8143(3) 0.90977(10) 0.0280(5) Uani 1 1 d . . .
C15 C -0.2807(3) 1.0534(3) 0.89824(10) 0.0296(5) Uani 1 1 d . . .
H15 H -0.3886 1.0118 0.9004 0.035 Uiso 1 1 calc R . .
O16 O -0.23484(18) 1.06296(18) 0.83979(7) 0.0290(4) Uani 1 1 d . . .
C17 C -0.3450(3) 1.1545(3) 0.80843(11) 0.0332(6) Uani 1 1 d . . .
H17 H -0.4496 1.1056 0.8097 0.040 Uiso 1 1 calc R . .
C18 C -0.3558(3) 1.3115(4) 0.83587(13) 0.0457(7) Uani 1 1 d . . .
H18A H -0.2564 1.3658 0.8305 0.055 Uiso 1 1 calc R . .
H18B H -0.4393 1.3702 0.8173 0.055 Uiso 1 1 calc R . .
C19 C -0.3902(3) 1.2966(3) 0.89876(13) 0.0489(8) Uani 1 1 d . . .
H19A H -0.3850 1.3967 0.9170 0.059 Uiso 1 1 calc R . .
H19B H -0.4966 1.2564 0.9041 0.059 Uiso 1 1 calc R . .
O20 O -0.2774(2) 1.1958(2) 0.92513(8) 0.0411(5) Uani 1 1 d . . .
C21 C -0.2915(3) 1.1645(3) 0.74719(11) 0.0378(6) Uani 1 1 d . . .
H21A H -0.3547 1.2403 0.7269 0.045 Uiso 1 1 calc R . .
H21B H -0.1815 1.1973 0.7460 0.045 Uiso 1 1 calc R . .
O22 O -0.3063(2) 1.0225(2) 0.71957(8) 0.0447(5) Uani 1 1 d . . .
C23 C -0.2599(4) 1.0296(4) 0.66137(12) 0.0528(7) Uani 1 1 d . . .
H23A H -0.3250 1.1027 0.6413 0.079 Uiso 1 1 calc R . .
H23B H -0.2722 0.9304 0.6439 0.079 Uiso 1 1 calc R . .
H23C H -0.1507 1.0606 0.6590 0.079 Uiso 1 1 calc R . .
O24 O -0.10534(17) 0.7542(2) 0.85412(7) 0.0314(4) Uani 1 1 d . . .
C25 C -0.2506(3) 0.7183(3) 0.83309(11) 0.0328(6) Uani 1 1 d . . .
O26 O -0.3680(2) 0.7224(3) 0.86121(9) 0.0491(5) Uani 1 1 d . . .
C27 C -0.2383(4) 0.6775(3) 0.77156(11) 0.0456(7) Uani 1 1 d . . .
H27A H -0.3315 0.6220 0.7600 0.068 Uiso 1 1 calc R . .
H27B H -0.1462 0.6146 0.7656 0.068 Uiso 1 1 calc R . .
H27C H -0.2292 0.7693 0.7489 0.068 Uiso 1 1 calc R . .

loop_
_atom_site_aniso_label
_atom_site_aniso_U_11
_atom_site_aniso_U_22
_atom_site_aniso_U_33
_atom_site_aniso_U_23
_atom_site_aniso_U_13
_atom_site_aniso_U_12
Fe 0.02786(16) 0.03072(19) 0.02423(17) 0.00397(17) -0.00252(15) -0.00323(15)
C1 0.0368(14) 0.0402(18) 0.0495(19) 0.0177(15) -0.0043(12) -0.0085(13)
C2 0.0474(16) 0.0361(17) 0.0485(19) -0.0098(15) 0.0042(14) -0.0175(13)
C3 0.0353(14) 0.067(2) 0.0483(17) 0.0114(17) -0.0144(12) -0.0180(16)
C4 0.0302(13) 0.0512(19) 0.067(2) 0.0112(18) 0.0048(13) 0.0029(14)
C5 0.0477(15) 0.0426(19) 0.0325(14) 0.0004(12) 0.0079(12) -0.0124(13)
C10 0.0285(11) 0.0277(14) 0.0246(12) 0.0009(13) 0.0035(9) -0.0034(10)
C11 0.0363(12) 0.0368(14) 0.0231(12) -0.0001(13) 0.0025(9) -0.0038(12)
C12 0.0423(15) 0.0401(16) 0.0241(14) 0.0084(12) -0.0038(10) -0.0065(12)
C13 0.0381(13) 0.0284(14) 0.0351(15) 0.0100(12) -0.0033(11) -0.0005(11)
C14 0.0300(13) 0.0286(14) 0.0253(13) -0.0009(10) -0.0023(9) -0.0035(10)
C15 0.0255(11) 0.0332(15) 0.0300(13) -0.0008(12) 0.0000(9) 0.0028(11)
O16 0.0292(8) 0.0326(10) 0.0252(9) 0.0010(7) -0.0028(6) 0.0027(7)
C17 0.0312(13) 0.0333(15) 0.0352(15) 0.0052(12) -0.0035(11) 0.0024(11)
C18 0.0457(16) 0.0391(18) 0.052(2) 0.0080(15) -0.0011(13) 0.0124(13)
C19 0.0537(18) 0.0413(18) 0.0517(19) -0.0007(15) 0.0040(14) 0.0221(14)
O20 0.0503(10) 0.0359(11) 0.0370(12) -0.0069(9) -0.0002(8) 0.0140(9)
C21 0.0431(15) 0.0365(17) 0.0339(16) 0.0082(12) -0.0044(12) -0.0029(12)
O22 0.0632(12) 0.0382(12) 0.0326(10) 0.0027(10) -0.0027(8) -0.0067(10)
C23 0.0619(18) 0.059(2) 0.0372(16) 0.0007(16) 0.0034(13) -0.0034(17)
O24 0.0333(9) 0.0335(11) 0.0275(9) -0.0060(8) -0.0021(7) 0.0009(7)
C25 0.0418(15) 0.0243(14) 0.0323(14) 0.0000(11) -0.0047(11) -0.0062(11)
O26 0.0396(10) 0.0631(15) 0.0446(13) -0.0094(11) 0.0030(9) -0.0164(10)
C27 0.0606(19) 0.0448(18) 0.0314(16) -0.0066(14) -0.0060(13) -0.0033(15)

loop_
_atom_type_symbol
_atom_type_description
_atom_type_scat_dispersion_real
_atom_type_scat_dispersion_imag
_atom_type_scat_source
C C 0.0033 0.0016 'International Tables Vol C Tables 4.2.6.8 and 6.1.1.4'
H H 0.0000 0.0000 'International Tables Vol C Tables 4.2.6.8 and 6.1.1.4'
O O 0.0106 0.0060 'International Tables Vol C Tables 4.2.6.8 and 6.1.1.4'
Fe Fe 0.3463 0.8444 'International Tables Vol C Tables 4.2.6.8 and 6.1.1.4'

loop_
_geom_angle_atom_site_label_1
_geom_angle_atom_site_label_2
_geom_angle_atom_site_label_3
_geom_angle
_geom_angle_site_symmetry_1
_geom_angle_site_symmetry_3
_geom_angle_publ_flag
C14 Fe C5 107.23(10) . . ?
C14 Fe C10 41.03(10) . . ?
C5 Fe C10 122.52(11) . . ?
C14 Fe C1 120.59(11) . . ?
C5 Fe C1 40.77(11) . . ?
C10 Fe C1 105.23(11) . . ?
C14 Fe C12 68.16(10) . . ?
C5 Fe C12 157.69(11) . . ?
C10 Fe C12 69.29(10) . . ?
C1 Fe C12 160.67(12) . . ?
C14 Fe C2 156.55(11) . . ?
C5 Fe C2 68.13(12) . . ?
C10 Fe C2 120.59(11) . . ?
C1 Fe C2 40.81(12) . . ?
C12 Fe C2 124.86(12) . . ?
C14 Fe C4 124.71(12) . . ?
C5 Fe C4 40.27(11) . . ?
C10 Fe C4 159.95(12) . . ?
C1 Fe C4 68.11(12) . . ?
C12 Fe C4 123.12(12) . . ?
C2 Fe C4 67.54(13) . . ?
C14 Fe C11 68.46(10) . . ?
C5 Fe C11 160.04(11) . . ?
C10 Fe C11 41.43(9) . . ?
C1 Fe C11 123.27(12) . . ?
C12 Fe C11 40.63(10) . . ?
C2 Fe C11 107.61(12) . . ?
C4 Fe C11 157.98(11) . . ?
C14 Fe C13 40.73(10) . . ?
C5 Fe C13 121.64(11) . . ?
C10 Fe C13 69.50(10) . . ?
C1 Fe C13 156.56(12) . . ?
C12 Fe C13 40.62(10) . . ?
C2 Fe C13 161.41(12) . . ?
C4 Fe C13 108.66(13) . . ?
C11 Fe C13 68.67(11) . . ?
C14 Fe C3 161.23(12) . . ?
C5 Fe C3 67.82(12) . . ?
C10 Fe C3 157.09(12) . . ?
C1 Fe C3 68.36(11) . . ?
C12 Fe C3 109.10(11) . . ?
C2 Fe C3 40.35(12) . . ?
C4 Fe C3 39.97(13) . . ?
C11 Fe C3 122.43(12) . . ?
C13 Fe C3 125.09(12) . . ?
C5 C1 C2 106.9(3) . . ?
C5 C1 Fe 69.43(15) . . ?
C2 C1 Fe 69.72(16) . . ?
C3 C2 C1 108.2(3) . . ?
C3 C2 Fe 69.99(16) . . ?
C1 C2 Fe 69.47(15) . . ?
C4 C3 C2 108.0(3) . . ?
C4 C3 Fe 69.88(16) . . ?
C2 C3 Fe 69.66(14) . . ?
C3 C4 C5 108.7(3) . . ?
C3 C4 Fe 70.15(16) . . ?
C5 C4 Fe 69.52(15) . . ?
C4 C5 C1 108.2(3) . . ?
C4 C5 Fe 70.20(16) . . ?
C1 C5 Fe 69.80(15) . . ?
C14 C10 C11 106.0(2) . . ?
C14 C10 C15 128.5(2) . . ?
C11 C10 C15 125.4(2) . . ?
C14 C10 Fe 69.12(13) . . ?
C11 C10 Fe 69.62(13) . . ?
C15 C10 Fe 127.95(17) . . ?
C12 C11 C10 108.1(2) . . ?
C12 C11 Fe 69.50(14) . . ?
C10 C11 Fe 68.95(12) . . ?
C11 C12 C13 108.9(2) . . ?
C11 C12 Fe 69.88(14) . . ?
C13 C12 Fe 69.95(14) . . ?
C14 C13 C12 106.9(2) . . ?
C14 C13 Fe 68.86(14) . . ?
C12 C13 Fe 69.43(15) . . ?
O24 C14 C13 123.0(2) . . ?
O24 C14 C10 126.9(2) . . ?
C13 C14 C10 110.0(2) . . ?
O24 C14 Fe 123.49(15) . . ?
C13 C14 Fe 70.42(14) . . ?
C10 C14 Fe 69.85(13) . . ?
O20 C15 O16 111.8(2) . . ?
O20 C15 C10 108.3(2) . . ?
O16 C15 C10 109.65(18) . . ?
C15 O16 C17 110.12(17) . . ?
O16 C17 C21 108.7(2) . . ?
O16 C17 C18 109.5(2) . . ?
C21 C17 C18 111.4(2) . . ?
C19 C18 C17 110.1(2) . . ?
O20 C19 C18 109.9(2) . . ?
C15 O20 C19 110.2(2) . . ?
O22 C21 C17 110.8(2) . . ?
C21 O22 C23 112.0(2) . . ?
C25 O24 C14 117.12(19) . . ?
O26 C25 O24 123.4(2) . . ?
O26 C25 C27 126.7(2) . . ?
O24 C25 C27 109.9(2) . . ?

loop_
_geom_bond_atom_site_label_1
_geom_bond_atom_site_label_2
_geom_bond_distance
_geom_bond_site_symmetry_2
_geom_bond_publ_flag
Fe C14 2.022(2) . ?
Fe C5 2.030(3) . ?
Fe C10 2.032(2) . ?
Fe C1 2.035(3) . ?
Fe C12 2.036(3) . ?
Fe C2 2.038(3) . ?
Fe C4 2.039(3) . ?
Fe C11 2.041(2) . ?
Fe C13 2.042(3) . ?
Fe C3 2.043(3) . ?
C1 C5 1.416(4) . ?
C1 C2 1.420(4) . ?
C2 C3 1.407(4) . ?
C3 C4 1.395(4) . ?
C4 C5 1.401(4) . ?
C10 C14 1.421(3) . ?
C10 C11 1.440(3) . ?
C10 C15 1.497(3) . ?
C11 C12 1.415(4) . ?
C12 C13 1.416(4) . ?
C13 C14 1.414(3) . ?
C14 O24 1.405(3) . ?
C15 O20 1.403(3) . ?
C15 O16 1.423(3) . ?
O16 C17 1.437(3) . ?
C17 C21 1.505(4) . ?
C17 C18 1.527(4) . ?
C18 C19 1.505(4) . ?
C19 O20 1.446(3) . ?
C21 O22 1.413(3) . ?
O22 C23 1.418(3) . ?
O24 C25 1.368(3) . ?
C25 O26 1.197(3) . ?
C25 C27 1.486(4) . ?

loop_
_geom_torsion_atom_site_label_1
_geom_torsion_atom_site_label_2
_geom_torsion_atom_site_label_3
_geom_torsion_atom_site_label_4
_geom_torsion
_geom_torsion_site_symmetry_1
_geom_torsion_site_symmetry_2
_geom_torsion_site_symmetry_3
_geom_torsion_site_symmetry_4
_geom_torsion_publ_flag
C14 Fe C1 C5 -80.87(18) . . . . ?
C10 Fe C1 C5 -122.52(17) . . . . ?
C12 Fe C1 C5 166.8(3) . . . . ?
C2 Fe C1 C5 118.0(2) . . . . ?
C4 Fe C1 C5 37.51(17) . . . . ?
C11 Fe C1 C5 -163.85(15) . . . . ?
C13 Fe C1 C5 -49.1(3) . . . . ?
C3 Fe C1 C5 80.70(19) . . . . ?
C14 Fe C1 C2 161.09(15) . . . . ?
C5 Fe C1 C2 -118.0(2) . . . . ?
C10 Fe C1 C2 119.45(17) . . . . ?
C12 Fe C1 C2 48.8(4) . . . . ?
C4 Fe C1 C2 -80.52(18) . . . . ?
C11 Fe C1 C2 78.11(19) . . . . ?
C13 Fe C1 C2 -167.1(2) . . . . ?
C3 Fe C1 C2 -37.34(17) . . . . ?
C5 C1 C2 C3 -0.3(3) . . . . ?
Fe C1 C2 C3 59.48(18) . . . . ?
C5 C1 C2 Fe -59.74(18) . . . . ?
C14 Fe C2 C3 -163.9(2) . . . . ?
C5 Fe C2 C3 -81.05(19) . . . . ?
C10 Fe C2 C3 163.13(17) . . . . ?
C1 Fe C2 C3 -119.4(3) . . . . ?
C12 Fe C2 C3 78.2(2) . . . . ?
C4 Fe C2 C3 -37.41(18) . . . . ?
C11 Fe C2 C3 119.70(18) . . . . ?
C13 Fe C2 C3 44.4(4) . . . . ?
C14 Fe C2 C1 -44.5(3) . . . . ?
C5 Fe C2 C1 38.40(17) . . . . ?
C10 Fe C2 C1 -77.43(19) . . . . ?
C12 Fe C2 C1 -162.33(16) . . . . ?
C4 Fe C2 C1 82.04(18) . . . . ?
C11 Fe C2 C1 -120.86(17) . . . . ?
C13 Fe C2 C1 163.8(3) . . . . ?
C3 Fe C2 C1 119.4(3) . . . . ?
C1 C2 C3 C4 0.5(3) . . . . ?
Fe C2 C3 C4 59.6(2) . . . . ?
C1 C2 C3 Fe -59.16(18) . . . . ?
C14 Fe C3 C4 40.9(4) . . . . ?
C5 Fe C3 C4 -37.22(18) . . . . ?
C10 Fe C3 C4 -159.0(3) . . . . ?
C1 Fe C3 C4 -81.3(2) . . . . ?
C12 Fe C3 C4 119.14(19) . . . . ?
C2 Fe C3 C4 -119.1(3) . . . . ?
C11 Fe C3 C4 162.12(18) . . . . ?
C13 Fe C3 C4 76.7(2) . . . . ?
C14 Fe C3 C2 160.0(3) . . . . ?
C5 Fe C3 C2 81.86(19) . . . . ?
C10 Fe C3 C2 -39.9(4) . . . . ?
C1 Fe C3 C2 37.76(18) . . . . ?
C12 Fe C3 C2 -121.78(19) . . . . ?
C4 Fe C3 C2 119.1(3) . . . . ?
C11 Fe C3 C2 -78.8(2) . . . . ?
C13 Fe C3 C2 -164.19(18) . . . . ?
C2 C3 C4 C5 -0.5(3) . . . . ?
Fe C3 C4 C5 59.00(19) . . . . ?
C2 C3 C4 Fe -59.48(19) . . . . ?
C14 Fe C4 C3 -165.14(17) . . . . ?
C5 Fe C4 C3 119.9(3) . . . . ?
C10 Fe C4 C3 156.0(3) . . . . ?
C1 Fe C4 C3 82.0(2) . . . . ?
C12 Fe C4 C3 -80.2(2) . . . . ?
C2 Fe C4 C3 37.75(18) . . . . ?
C11 Fe C4 C3 -43.7(4) . . . . ?
C13 Fe C4 C3 -122.80(18) . . . . ?
C14 Fe C4 C5 74.9(2) . . . . ?
C10 Fe C4 C5 36.1(4) . . . . ?
C1 Fe C4 C5 -37.96(17) . . . . ?
C12 Fe C4 C5 159.85(17) . . . . ?
C2 Fe C4 C5 -82.19(19) . . . . ?
C11 Fe C4 C5 -163.6(3) . . . . ?
C13 Fe C4 C5 117.26(18) . . . . ?
C3 Fe C4 C5 -119.9(3) . . . . ?
C3 C4 C5 C1 0.3(3) . . . . ?
Fe C4 C5 C1 59.70(18) . . . . ?
C3 C4 C5 Fe -59.4(2) . . . . ?
C2 C1 C5 C4 0.0(3) . . . . ?
Fe C1 C5 C4 -59.96(19) . . . . ?
C2 C1 C5 Fe 59.92(18) . . . . ?
C14 Fe C5 C4 -123.8(2) . . . . ?
C10 Fe C5 C4 -166.15(18) . . . . ?
C1 Fe C5 C4 119.1(3) . . . . ?
C12 Fe C5 C4 -49.5(4) . . . . ?
C2 Fe C5 C4 80.6(2) . . . . ?
C11 Fe C5 C4 162.0(3) . . . . ?
C13 Fe C5 C4 -81.6(2) . . . . ?
C3 Fe C5 C4 36.95(19) . . . . ?
C14 Fe C5 C1 117.14(17) . . . . ?
C10 Fe C5 C1 74.78(19) . . . . ?
C12 Fe C5 C1 -168.5(3) . . . . ?
C2 Fe C5 C1 -38.44(17) . . . . ?
C4 Fe C5 C1 -119.1(3) . . . . ?
C11 Fe C5 C1 42.9(4) . . . . ?
C13 Fe C5 C1 159.33(16) . . . . ?
C3 Fe C5 C1 -82.11(18) . . . . ?
C5 Fe C10 C14 78.60(17) . . . . ?
C1 Fe C10 C14 119.38(16) . . . . ?
C12 Fe C10 C14 -80.13(15) . . . . ?
C2 Fe C10 C14 160.76(15) . . . . ?
C4 Fe C10 C14 51.8(4) . . . . ?
C11 Fe C10 C14 -117.2(2) . . . . ?
C13 Fe C10 C14 -36.60(14) . . . . ?
C3 Fe C10 C14 -170.4(3) . . . . ?
C14 Fe C10 C11 117.2(2) . . . . ?
C5 Fe C10 C11 -164.19(17) . . . . ?
C1 Fe C10 C11 -123.42(17) . . . . ?
C12 Fe C10 C11 37.07(16) . . . . ?
C2 Fe C10 C11 -82.04(19) . . . . ?
C4 Fe C10 C11 169.0(3) . . . . ?
C13 Fe C10 C11 80.60(17) . . . . ?
C3 Fe C10 C11 -53.2(3) . . . . ?
C14 Fe C10 C15 -123.2(3) . . . . ?
C5 Fe C10 C15 -44.6(3) . . . . ?
C1 Fe C10 C15 -3.8(3) . . . . ?
C12 Fe C10 C15 156.7(3) . . . . ?
C2 Fe C10 C15 37.6(3) . . . . ?
C4 Fe C10 C15 -71.4(4) . . . . ?
C11 Fe C10 C15 119.6(3) . . . . ?
C13 Fe C10 C15 -159.8(2) . . . . ?
C3 Fe C10 C15 66.4(4) . . . . ?
C14 C10 C11 C12 1.2(3) . . . . ?
C15 C10 C11 C12 178.7(2) . . . . ?
Fe C10 C11 C12 -58.59(16) . . . . ?
C14 C10 C11 Fe 59.84(15) . . . . ?
C15 C10 C11 Fe -122.7(2) . . . . ?
C14 Fe C11 C12 81.14(16) . . . . ?
C5 Fe C11 C12 162.3(3) . . . . ?
C10 Fe C11 C12 120.0(2) . . . . ?
C1 Fe C11 C12 -165.58(16) . . . . ?
C2 Fe C11 C12 -123.43(17) . . . . ?
C4 Fe C11 C12 -49.9(4) . . . . ?
C13 Fe C11 C12 37.23(15) . . . . ?
C3 Fe C11 C12 -81.65(19) . . . . ?
C14 Fe C11 C10 -38.88(15) . . . . ?
C5 Fe C11 C10 42.3(4) . . . . ?
C1 Fe C11 C10 74.41(19) . . . . ?
C12 Fe C11 C10 -120.0(2) . . . . ?
C2 Fe C11 C10 116.55(17) . . . . ?
C4 Fe C11 C10 -169.9(3) . . . . ?
C13 Fe C11 C10 -82.78(16) . . . . ?
C3 Fe C11 C10 158.34(16) . . . . ?
C10 C11 C12 C13 -1.0(3) . . . . ?
Fe C11 C12 C13 -59.25(18) . . . . ?
C10 C11 C12 Fe 58.26(16) . . . . ?
C14 Fe C12 C11 -81.93(16) . . . . ?
C5 Fe C12 C11 -164.1(3) . . . . ?
C10 Fe C12 C11 -37.77(15) . . . . ?
C1 Fe C12 C11 39.0(4) . . . . ?
C2 Fe C12 C11 75.78(18) . . . . ?
C4 Fe C12 C11 159.96(17) . . . . ?
C13 Fe C12 C11 -120.0(2) . . . . ?
C3 Fe C12 C11 117.91(17) . . . . ?
C14 Fe C12 C13 38.11(14) . . . . ?
C5 Fe C12 C13 -44.1(3) . . . . ?
C10 Fe C12 C13 82.28(16) . . . . ?
C1 Fe C12 C13 159.0(3) . . . . ?
C2 Fe C12 C13 -164.17(15) . . . . ?
C4 Fe C12 C13 -79.99(19) . . . . ?
C11 Fe C12 C13 120.0(2) . . . . ?
C3 Fe C12 C13 -122.05(17) . . . . ?
C11 C12 C13 C14 0.3(3) . . . . ?
Fe C12 C13 C14 -58.87(17) . . . . ?
C11 C12 C13 Fe 59.21(17) . . . . ?
C5 Fe C13 C14 -79.48(17) . . . . ?
C10 Fe C13 C14 36.86(14) . . . . ?
C1 Fe C13 C14 -44.1(3) . . . . ?
C12 Fe C13 C14 118.6(2) . . . . ?
C2 Fe C13 C14 163.2(3) . . . . ?
C4 Fe C13 C14 -121.94(16) . . . . ?
C11 Fe C13 C14 81.35(15) . . . . ?
C3 Fe C13 C14 -163.23(16) . . . . ?
C14 Fe C13 C12 -118.6(2) . . . . ?
C5 Fe C13 C12 161.93(15) . . . . ?
C10 Fe C13 C12 -81.73(16) . . . . ?
C1 Fe C13 C12 -162.7(2) . . . . ?
C2 Fe C13 C12 44.6(4) . . . . ?
C4 Fe C13 C12 119.48(16) . . . . ?
C11 Fe C13 C12 -37.24(14) . . . . ?
C3 Fe C13 C12 78.18(19) . . . . ?
C12 C13 C14 O24 177.1(2) . . . . ?
Fe C13 C14 O24 117.9(2) . . . . ?
C12 C13 C14 C10 0.5(3) . . . . ?
Fe C13 C14 C10 -58.77(16) . . . . ?
C12 C13 C14 Fe 59.24(17) . . . . ?
C11 C10 C14 O24 -177.5(2) . . . . ?
C15 C10 C14 O24 5.2(4) . . . . ?
Fe C10 C14 O24 -117.4(2) . . . . ?
C11 C10 C14 C13 -1.1(3) . . . . ?
C15 C10 C14 C13 -178.4(2) . . . . ?
Fe C10 C14 C13 59.11(17) . . . . ?
C11 C10 C14 Fe -60.17(15) . . . . ?
C15 C10 C14 Fe 122.5(2) . . . . ?
C5 Fe C14 O24 1.6(2) . . . . ?
C10 Fe C14 O24 121.7(3) . . . . ?
C1 Fe C14 O24 44.0(2) . . . . ?
C12 Fe C14 O24 -155.2(2) . . . . ?
C2 Fe C14 O24 76.2(3) . . . . ?
C4 Fe C14 O24 -39.2(2) . . . . ?
C11 Fe C14 O24 160.9(2) . . . . ?
C13 Fe C14 O24 -117.2(3) . . . . ?
C3 Fe C14 O24 -70.0(4) . . . . ?
C5 Fe C14 C13 118.79(16) . . . . ?
C10 Fe C14 C13 -121.1(2) . . . . ?
C1 Fe C14 C13 161.25(16) . . . . ?
C12 Fe C14 C13 -38.01(15) . . . . ?
C2 Fe C14 C13 -166.6(3) . . . . ?
C4 Fe C14 C13 77.99(19) . . . . ?
C11 Fe C14 C13 -81.89(16) . . . . ?
C3 Fe C14 C13 47.2(4) . . . . ?
C5 Fe C14 C10 -120.07(15) . . . . ?
C1 Fe C14 C10 -77.61(17) . . . . ?
C12 Fe C14 C10 83.12(15) . . . . ?
C2 Fe C14 C10 -45.5(3) . . . . ?
C4 Fe C14 C10 -160.87(16) . . . . ?
C11 Fe C14 C10 39.25(14) . . . . ?
C13 Fe C14 C10 121.1(2) . . . . ?
C3 Fe C14 C10 168.3(3) . . . . ?
C14 C10 C15 O20 -158.7(2) . . . . ?
C11 C10 C15 O20 24.4(3) . . . . ?
Fe C10 C15 O20 -66.3(3) . . . . ?
C14 C10 C15 O16 -36.5(3) . . . . ?
C11 C10 C15 O16 146.7(2) . . . . ?
Fe C10 C15 O16 56.0(3) . . . . ?
O20 C15 O16 C17 -63.6(2) . . . . ?
C10 C15 O16 C17 176.30(19) . . . . ?
C15 O16 C17 C21 179.0(2) . . . . ?
C15 O16 C17 C18 57.1(3) . . . . ?
O16 C17 C18 C19 -52.9(3) . . . . ?
C21 C17 C18 C19 -173.1(2) . . . . ?
C17 C18 C19 O20 52.8(3) . . . . ?
O16 C15 O20 C19 63.3(2) . . . . ?
C10 C15 O20 C19 -175.8(2) . . . . ?
C18 C19 O20 C15 -57.6(3) . . . . ?
O16 C17 C21 O22 68.8(3) . . . . ?
C18 C17 C21 O22 -170.5(2) . . . . ?
C17 C21 O22 C23 178.7(2) . . . . ?
C13 C14 O24 C25 123.9(2) . . . . ?
C10 C14 O24 C25 -60.0(3) . . . . ?
Fe C14 O24 C25 -148.91(18) . . . . ?
C14 O24 C25 O26 -7.1(4) . . . . ?
C14 O24 C25 C27 172.1(2) . . . . ?
